data_7061933
loop_
_publ_author_name
'Vos\'ahlo, Petr'
'C\'isa\<rov\'a, Ivana'
'\<St\<epni\<cka, Petr'

_publ_section_title
;
 Synthesis, coordination behavior, and catalytic properties of dppf
 congeners with an inserted carbonyl moiety
;
_journal_issue 45
_journal_name_full 'New Journal of Chemistry'
_journal_page_first 21536
_journal_page_last 21552
_journal_paper_doi 10.1039/D2NJ04270C
_journal_volume 46
_journal_year 2022
_chemical_absolute_configuration ad
_chemical_formula_moiety 'C35 H40 Fe O P2 Se2'
_chemical_formula_sum 'C35 H40 Fe O P2 Se2'
_chemical_formula_weight 752.38
_space_group_crystal_system monoclinic
_space_group_IT_number 4
_space_group_name_Hall 'P 2yb'
_space_group_name_H-M_alt 'P 1 21 1'
_atom_sites_solution_hydrogens geom
_atom_sites_solution_primary direct
_atom_sites_solution_secondary difmap
_audit_creation_method SHELXL-2017/1
_audit_update_record
;
2022-06-05 deposited with the CCDC.	2022-09-27 downloaded from the CCDC.
;
_cell_angle_alpha 90
_cell_angle_beta 101.676(3)
_cell_angle_gamma 90
_cell_formula_units_Z 2
_cell_length_a 10.3484(8)
_cell_length_b 13.2912(10)
_cell_length_c 11.8953(9)
_cell_measurement_reflns_used 9960
_cell_measurement_temperature 120(2)
_cell_measurement_theta_max 27.49
_cell_measurement_theta_min 2.32
_cell_volume 1602.3(2)
_computing_cell_refinement 'SAINT V8.38A (Bruker AXS Inc., 2017)'
_computing_data_collection 'Bruker Instrument Service vV6.2.6'
_computing_data_reduction 'SAINT V8.38A (Bruker AXS Inc., 2017)'
_computing_molecular_graphics 'PLATON (Spek, 2017)'
_computing_publication_material 'PLATON (Spek, 2017)'
_computing_structure_refinement 'SHELXL-2017/1 (Sheldrick, 2017)'
_computing_structure_solution 'SHELXT 2014/5 (Sheldrick, 2014)'
_diffrn_ambient_temperature 120(2)
_diffrn_measured_fraction_theta_full 0.999
_diffrn_measured_fraction_theta_max 0.999
_diffrn_measurement_device_type 'Bruker D8 VENTURE Kappa Duo PHOTON 100 CMOS'
_diffrn_measurement_method '\f and \w scans'
_diffrn_radiation_monochromator 'Quazar Mo multilayer optic'
_diffrn_radiation_source 'I\mS micro-focus sealed tube'
_diffrn_radiation_type MoK\a
_diffrn_radiation_wavelength 0.71073
_diffrn_reflns_av_R_equivalents 0.0343
_diffrn_reflns_av_unetI/netI 0.0242
_diffrn_reflns_Laue_measured_fraction_full 0.999
_diffrn_reflns_Laue_measured_fraction_max 0.999
_diffrn_reflns_limit_h_max 13
_diffrn_reflns_limit_h_min -13
_diffrn_reflns_limit_k_max 17
_diffrn_reflns_limit_k_min -17
_diffrn_reflns_limit_l_max 15
_diffrn_reflns_limit_l_min -15
_diffrn_reflns_number 41498
_diffrn_reflns_point_group_measured_fraction_full 0.999
_diffrn_reflns_point_group_measured_fraction_max 0.998
_diffrn_reflns_theta_full 25.242
_diffrn_reflns_theta_max 27.523
_diffrn_reflns_theta_min 2.325
_exptl_absorpt_coefficient_mu 2.870
_exptl_absorpt_correction_T_max 0.89
_exptl_absorpt_correction_T_min 0.55
_exptl_absorpt_correction_type numerical
_exptl_absorpt_process_details 'SADABS-2016/2 - Bruker AXS'
_exptl_crystal_colour orange-red
_exptl_crystal_density_diffrn 1.559
_exptl_crystal_description prism
_exptl_crystal_F_000 764
_exptl_crystal_size_max 0.33
_exptl_crystal_size_mid 0.10
_exptl_crystal_size_min 0.04
_refine_diff_density_max 0.225
_refine_diff_density_min -0.340
_refine_diff_density_rms 0.051
_refine_ls_abs_structure_details
;
 Flack x determined using 3210 quotients [(I+)-(I-)]/[(I+)+(I-)]
 (Parsons, Flack and Wagner, Acta Cryst. B69 (2013) 249-259).
;
_refine_ls_abs_structure_Flack -0.006(2)
_refine_ls_extinction_method none
_refine_ls_goodness_of_fit_ref 1.026
_refine_ls_hydrogen_treatment constr
_refine_ls_matrix_type full
_refine_ls_number_parameters 370
_refine_ls_number_reflns 7372
_refine_ls_number_restraints 1
_refine_ls_restrained_S_all 1.026
_refine_ls_R_factor_all 0.0214
_refine_ls_R_factor_gt 0.0192
_refine_ls_shift/su_max 0.001
_refine_ls_shift/su_mean 0.000
_refine_ls_structure_factor_coef Fsqd
_refine_ls_weighting_details 'w=1/[\s^2^(Fo^2^)+(0.0213P)^2^+0.4389P] where P=(Fo^2^+2Fc^2^)/3'
_refine_ls_weighting_scheme calc
_refine_ls_wR_factor_gt 0.0424
_refine_ls_wR_factor_ref 0.0430
_reflns_Friedel_coverage 0.916
_reflns_Friedel_fraction_full 0.999
_reflns_Friedel_fraction_max 0.998
_reflns_number_gt 7080
_reflns_number_total 7372
_reflns_threshold_expression 'I > 2\s(I)'
_cod_data_source_file d2nj04270c2.cif
_cod_data_source_block pv265
_cod_depositor_comments 'Adding full bibliography for 7061932--7061940.cif.'
_cod_original_sg_symbol_H-M 'P 21'
_cod_database_code 7061933
_shelx_shelxl_version_number 2017/1
_shelx_space_group_comment
;
The symmetry employed for this shelxl refinement is uniquely defined
by the following loop, which should always be used as a source of
symmetry information in preference to the above space-group names.
They are only intended as comments.
;
_shelx_estimated_absorpt_t_min 0.451
_shelx_estimated_absorpt_t_max 0.894

loop_
_space_group_symop_operation_xyz
'x, y, z'
'-x, y+1/2, -z'

loop_
_atom_site_label
_atom_site_type_symbol
_atom_site_fract_x
_atom_site_fract_y
_atom_site_fract_z
_atom_site_U_iso_or_equiv
_atom_site_adp_type
_atom_site_occupancy
_atom_site_site_symmetry_order
_atom_site_calc_flag
_atom_site_refinement_flags_posn
_atom_site_refinement_flags_adp
_atom_site_refinement_flags_occupancy
_atom_site_disorder_assembly
_atom_site_disorder_group
Se1 Se 0.98974(3) 0.58423(2) 0.41155(2) 0.02229(7) Uani 1 1 d . . . . .
Se2 Se 0.57381(3) 0.06496(2) 0.12939(2) 0.01631(6) Uani 1 1 d . . . . .
Fe Fe 0.71546(3) 0.34803(3) 0.28132(3) 0.00979(8) Uani 1 1 d . . . . .
P1 P 0.83430(6) 0.60475(5) 0.49827(6) 0.01387(14) Uani 1 1 d . . . . .
P2 P 0.56710(6) 0.20439(5) 0.04094(5) 0.00978(13) Uani 1 1 d . . . . .
O1 O 0.5811(2) 0.58384(17) 0.3911(2) 0.0361(6) Uani 1 1 d . . . . .
C1 C 0.6835(3) 0.4248(2) 0.4218(2) 0.0141(5) Uani 1 1 d . . . . .
C2 C 0.5684(3) 0.3674(2) 0.3714(2) 0.0174(6) Uani 1 1 d . . . . .
H2 H 0.483160 0.393863 0.341341 0.021 Uiso 1 1 calc R U . . .
C3 C 0.6043(3) 0.2652(2) 0.3746(2) 0.0198(6) Uani 1 1 d . . . . .
H3 H 0.547227 0.210510 0.347859 0.024 Uiso 1 1 calc R U . . .
C4 C 0.7411(3) 0.2579(2) 0.4248(2) 0.0206(6) Uani 1 1 d . . . . .
H4 H 0.790817 0.197325 0.436920 0.025 Uiso 1 1 calc R U . . .
C5 C 0.7910(3) 0.3561(2) 0.4538(2) 0.0154(5) Uani 1 1 d . . . . .
H5 H 0.879373 0.373079 0.488133 0.018 Uiso 1 1 calc R U . . .
C6 C 0.6795(2) 0.29661(19) 0.1159(2) 0.0112(5) Uani 1 1 d . . . . .
C7 C 0.8128(2) 0.2751(2) 0.1728(2) 0.0135(5) Uani 1 1 d . . . . .
H7 H 0.851701 0.210253 0.184930 0.016 Uiso 1 1 calc R U . . .
C8 C 0.8764(3) 0.3686(2) 0.2077(2) 0.0152(5) Uani 1 1 d . . . . .
H8 H 0.965318 0.376719 0.246890 0.018 Uiso 1 1 calc R U . . .
C9 C 0.7844(3) 0.4469(2) 0.1741(2) 0.0151(5) Uani 1 1 d . . . . .
H9 H 0.801076 0.516612 0.187485 0.018 Uiso 1 1 calc R U . . .
C10 C 0.6621(3) 0.40411(19) 0.1165(2) 0.0126(5) Uani 1 1 d . . . . .
H10 H 0.583828 0.439938 0.084593 0.015 Uiso 1 1 calc R U . . .
C11 C 0.6798(3) 0.5351(2) 0.4280(2) 0.0169(6) Uani 1 1 d . . . . .
C12 C 0.7811(3) 0.7346(2) 0.4993(2) 0.0171(6) Uani 1 1 d . . . . .
C13 C 0.7911(3) 0.7889(2) 0.6006(2) 0.0175(6) Uani 1 1 d . . . . .
H13 H 0.821087 0.756925 0.672588 0.021 Uiso 1 1 calc R U . . .
C14 C 0.7570(3) 0.8896(2) 0.5959(3) 0.0222(6) Uani 1 1 d . . . . .
H14 H 0.765526 0.926744 0.665271 0.027 Uiso 1 1 calc R U . . .
C15 C 0.7107(3) 0.9371(2) 0.4924(3) 0.0256(7) Uani 1 1 d . . . . .
H15 H 0.685496 1.005929 0.490337 0.031 Uiso 1 1 calc R U . . .
C16 C 0.7017(4) 0.8832(3) 0.3918(3) 0.0383(9) Uani 1 1 d . . . . .
H16 H 0.670973 0.915257 0.319986 0.046 Uiso 1 1 calc R U . . .
C17 C 0.7375(4) 0.7825(3) 0.3953(3) 0.0354(8) Uani 1 1 d . . . . .
H17 H 0.731952 0.746161 0.325765 0.042 Uiso 1 1 calc R U . . .
C18 C 0.8661(2) 0.5617(2) 0.6456(2) 0.0150(5) Uani 1 1 d . . . . .
C19 C 0.9938(3) 0.5380(2) 0.7013(3) 0.0189(6) Uani 1 1 d . . . . .
H19 H 1.064137 0.541699 0.661036 0.023 Uiso 1 1 calc R U . . .
C20 C 1.0189(3) 0.5087(2) 0.8163(3) 0.0226(6) Uani 1 1 d . . . . .
H20 H 1.106383 0.493286 0.854551 0.027 Uiso 1 1 calc R U . . .
C21 C 0.9164(3) 0.5022(2) 0.8743(3) 0.0247(7) Uani 1 1 d . . . . .
H21 H 0.933823 0.482773 0.952785 0.030 Uiso 1 1 calc R U . . .
C22 C 0.7877(3) 0.5240(2) 0.8186(3) 0.0210(6) Uani 1 1 d . . . . .
H22 H 0.717395 0.518483 0.858698 0.025 Uiso 1 1 calc R U . . .
C23 C 0.7625(3) 0.5539(2) 0.7045(2) 0.0174(5) Uani 1 1 d . . . . .
H23 H 0.674798 0.569007 0.666402 0.021 Uiso 1 1 calc R U . . .
C24 C 0.4033(2) 0.26317(19) 0.0075(2) 0.0114(5) Uani 1 1 d . . . . .
H24 H 0.411783 0.327297 -0.034432 0.014 Uiso 1 1 calc R U . . .
C25 C 0.3480(3) 0.2897(2) 0.1142(2) 0.0146(5) Uani 1 1 d . . . . .
H25A H 0.340555 0.227935 0.158897 0.018 Uiso 1 1 calc R U . . .
H25B H 0.408932 0.336536 0.163591 0.018 Uiso 1 1 calc R U . . .
C26 C 0.2118(3) 0.3389(2) 0.0781(2) 0.0166(5) Uani 1 1 d . . . . .
H26A H 0.176135 0.353971 0.147491 0.020 Uiso 1 1 calc R U . . .
H26B H 0.221062 0.403388 0.038781 0.020 Uiso 1 1 calc R U . . .
C27 C 0.1151(3) 0.2715(2) -0.0016(3) 0.0178(6) Uani 1 1 d . . . . .
H27A H 0.029813 0.306902 -0.025512 0.021 Uiso 1 1 calc R U . . .
H27B H 0.099354 0.209499 0.039696 0.021 Uiso 1 1 calc R U . . .
C28 C 0.1699(3) 0.2439(2) -0.1076(2) 0.0196(6) Uani 1 1 d . . . . .
H28A H 0.108567 0.196844 -0.156178 0.024 Uiso 1 1 calc R U . . .
H28B H 0.176670 0.305324 -0.153132 0.024 Uiso 1 1 calc R U . . .
C29 C 0.3058(3) 0.1950(2) -0.0738(2) 0.0151(5) Uani 1 1 d . . . . .
H29A H 0.340751 0.181205 -0.143776 0.018 Uiso 1 1 calc R U . . .
H29B H 0.297342 0.129956 -0.035307 0.018 Uiso 1 1 calc R U . . .
C30 C 0.6168(3) 0.19048(19) -0.0988(2) 0.0123(5) Uani 1 1 d . . . . .
H30 H 0.554578 0.141531 -0.145310 0.015 Uiso 1 1 calc R U . . .
C31 C 0.6066(3) 0.2894(2) -0.1666(2) 0.0166(5) Uani 1 1 d . . . . .
H31A H 0.514482 0.314097 -0.180230 0.020 Uiso 1 1 calc R U . . .
H31B H 0.663676 0.340728 -0.120871 0.020 Uiso 1 1 calc R U . . .
C32 C 0.6484(3) 0.2750(2) -0.2816(2) 0.0187(6) Uani 1 1 d . . . . .
H32A H 0.585102 0.229630 -0.330812 0.022 Uiso 1 1 calc R U . . .
H32B H 0.646476 0.340700 -0.321093 0.022 Uiso 1 1 calc R U . . .
C33 C 0.7867(3) 0.2305(2) -0.2650(3) 0.0238(7) Uani 1 1 d . . . . .
H33A H 0.809936 0.219301 -0.340783 0.029 Uiso 1 1 calc R U . . .
H33B H 0.851283 0.278393 -0.221436 0.029 Uiso 1 1 calc R U . . .
C34 C 0.7937(3) 0.1312(2) -0.2002(3) 0.0245(7) Uani 1 1 d . . . . .
H34A H 0.884347 0.103765 -0.188999 0.029 Uiso 1 1 calc R U . . .
H34B H 0.732978 0.082006 -0.246101 0.029 Uiso 1 1 calc R U . . .
C35 C 0.7557(3) 0.1458(2) -0.0831(2) 0.0179(6) Uani 1 1 d . . . . .
H35A H 0.758603 0.080236 -0.043185 0.021 Uiso 1 1 calc R U . . .
H35B H 0.819865 0.191424 -0.035190 0.021 Uiso 1 1 calc R U . . .

loop_
_atom_site_aniso_label
_atom_site_aniso_U_11
_atom_site_aniso_U_22
_atom_site_aniso_U_33
_atom_site_aniso_U_23
_atom_site_aniso_U_13
_atom_site_aniso_U_12
Se1 0.01645(13) 0.03329(18) 0.01868(13) -0.00945(12) 0.00725(10) -0.00762(12)
Se2 0.01987(13) 0.01139(12) 0.01690(13) 0.00339(11) 0.00187(10) -0.00044(10)
Fe 0.01128(17) 0.00948(17) 0.00788(17) -0.00037(14) 0.00019(13) 0.00034(14)
P1 0.0140(3) 0.0152(3) 0.0121(3) -0.0039(3) 0.0020(2) -0.0018(3)
P2 0.0115(3) 0.0085(3) 0.0088(3) -0.0005(2) 0.0011(2) -0.0004(2)
O1 0.0207(10) 0.0219(12) 0.0576(15) -0.0121(11) -0.0113(10) 0.0076(9)
C1 0.0154(13) 0.0186(13) 0.0081(12) -0.0044(10) 0.0020(10) -0.0015(10)
C2 0.0150(13) 0.0247(15) 0.0136(13) -0.0033(11) 0.0058(10) -0.0037(11)
C3 0.0269(15) 0.0210(14) 0.0128(13) 0.0001(11) 0.0071(11) -0.0106(12)
C4 0.0311(16) 0.0183(14) 0.0114(14) 0.0046(11) 0.0019(12) 0.0019(12)
C5 0.0176(13) 0.0193(13) 0.0081(12) -0.0002(11) -0.0003(10) 0.0007(11)
C6 0.0128(12) 0.0124(12) 0.0077(12) 0.0009(10) 0.0009(9) -0.0008(10)
C7 0.0122(12) 0.0137(12) 0.0143(13) -0.0016(10) 0.0021(10) 0.0013(10)
C8 0.0121(12) 0.0193(14) 0.0139(13) -0.0039(11) 0.0020(10) -0.0042(10)
C9 0.0203(14) 0.0122(13) 0.0126(13) -0.0012(10) 0.0028(10) -0.0059(10)
C10 0.0156(13) 0.0110(12) 0.0109(13) 0.0017(10) 0.0017(10) 0.0007(10)
C11 0.0143(13) 0.0199(14) 0.0157(13) -0.0066(10) 0.0009(10) -0.0001(10)
C12 0.0215(14) 0.0144(13) 0.0155(13) 0.0002(11) 0.0035(11) -0.0018(11)
C13 0.0196(14) 0.0182(14) 0.0150(13) 0.0016(11) 0.0042(11) 0.0004(11)
C14 0.0254(15) 0.0173(14) 0.0254(16) -0.0023(12) 0.0085(13) -0.0010(12)
C15 0.0237(15) 0.0142(14) 0.0368(18) 0.0048(13) 0.0009(13) -0.0031(12)
C16 0.058(2) 0.0240(17) 0.0247(18) 0.0096(14) -0.0107(17) -0.0058(16)
C17 0.064(2) 0.0246(17) 0.0137(15) -0.0007(13) -0.0016(15) 0.0004(16)
C18 0.0170(12) 0.0116(11) 0.0161(12) -0.0035(11) 0.0027(9) -0.0022(11)
C19 0.0174(14) 0.0169(14) 0.0216(15) -0.0029(11) 0.0017(11) -0.0004(10)
C20 0.0257(15) 0.0160(14) 0.0227(15) 0.0003(12) -0.0030(12) 0.0029(11)
C21 0.0427(19) 0.0136(13) 0.0165(14) 0.0021(12) 0.0032(13) 0.0035(13)
C22 0.0322(17) 0.0120(12) 0.0217(15) -0.0016(11) 0.0124(13) -0.0020(11)
C23 0.0194(13) 0.0141(13) 0.0191(13) -0.0035(11) 0.0050(10) -0.0007(11)
C24 0.0126(12) 0.0109(12) 0.0103(12) 0.0004(10) 0.0013(9) -0.0010(9)
C25 0.0139(12) 0.0185(14) 0.0111(12) -0.0005(10) 0.0021(10) 0.0015(10)
C26 0.0150(12) 0.0191(14) 0.0161(13) 0.0005(11) 0.0040(10) 0.0043(11)
C27 0.0116(12) 0.0166(13) 0.0237(15) 0.0008(11) -0.0003(10) 0.0012(10)
C28 0.0165(14) 0.0196(14) 0.0191(14) -0.0046(11) -0.0053(11) 0.0013(11)
C29 0.0153(12) 0.0142(13) 0.0139(13) -0.0040(10) -0.0016(10) 0.0005(10)
C30 0.0151(12) 0.0121(12) 0.0103(12) -0.0042(10) 0.0041(10) -0.0023(10)
C31 0.0207(14) 0.0154(13) 0.0147(13) 0.0023(11) 0.0057(11) 0.0021(11)
C32 0.0229(14) 0.0212(14) 0.0127(13) 0.0007(11) 0.0052(11) -0.0003(11)
C33 0.0249(16) 0.0331(17) 0.0165(14) -0.0020(12) 0.0115(12) 0.0021(12)
C34 0.0290(16) 0.0257(16) 0.0218(15) -0.0035(12) 0.0126(13) 0.0109(13)
C35 0.0205(14) 0.0184(13) 0.0159(14) 0.0015(11) 0.0062(11) 0.0066(11)

loop_
_atom_type_symbol
_atom_type_description
_atom_type_scat_dispersion_real
_atom_type_scat_dispersion_imag
_atom_type_scat_source
C C 0.0033 0.0016 'International Tables Vol C Tables 4.2.6.8 and 6.1.1.4'
H H 0.0000 0.0000 'International Tables Vol C Tables 4.2.6.8 and 6.1.1.4'
Fe Fe 0.3463 0.8444 'International Tables Vol C Tables 4.2.6.8 and 6.1.1.4'
O O 0.0106 0.0060 'International Tables Vol C Tables 4.2.6.8 and 6.1.1.4'
P P 0.1023 0.0942 'International Tables Vol C Tables 4.2.6.8 and 6.1.1.4'
Se Se -0.0929 2.2259 'International Tables Vol C Tables 4.2.6.8 and 6.1.1.4'

loop_
_geom_angle_atom_site_label_1
_geom_angle_atom_site_label_2
_geom_angle_atom_site_label_3
_geom_angle
_geom_angle_site_symmetry_1
_geom_angle_site_symmetry_3
_geom_angle_publ_flag
C7 Fe C1 160.01(10) . . ?
C7 Fe C6 41.23(10) . . ?
C1 Fe C6 157.94(10) . . ?
C7 Fe C5 121.56(11) . . ?
C1 Fe C5 40.94(11) . . ?
C6 Fe C5 160.25(11) . . ?
C7 Fe C2 155.12(11) . . ?
C1 Fe C2 41.22(10) . . ?
C6 Fe C2 122.40(10) . . ?
C5 Fe C2 69.01(11) . . ?
C7 Fe C8 40.89(10) . . ?
C1 Fe C8 124.27(11) . . ?
C6 Fe C8 68.85(10) . . ?
C5 Fe C8 104.05(11) . . ?
C2 Fe C8 163.90(11) . . ?
C7 Fe C9 68.46(11) . . ?
C1 Fe C9 108.81(11) . . ?
C6 Fe C9 68.61(10) . . ?
C5 Fe C9 118.58(11) . . ?
C2 Fe C9 129.21(11) . . ?
C8 Fe C9 40.23(11) . . ?
C7 Fe C4 104.55(12) . . ?
C1 Fe C4 68.10(11) . . ?
C6 Fe C4 124.83(11) . . ?
C5 Fe C4 40.52(11) . . ?
C2 Fe C4 67.90(12) . . ?
C8 Fe C4 116.87(12) . . ?
C9 Fe C4 152.06(12) . . ?
C7 Fe C10 69.00(10) . . ?
C1 Fe C10 122.70(11) . . ?
C6 Fe C10 41.03(10) . . ?
C5 Fe C10 155.19(11) . . ?
C2 Fe C10 111.55(11) . . ?
C8 Fe C10 68.34(11) . . ?
C9 Fe C10 40.58(10) . . ?
C4 Fe C10 164.18(11) . . ?
C7 Fe C3 119.11(11) . . ?
C1 Fe C3 68.11(11) . . ?
C6 Fe C3 108.98(11) . . ?
C5 Fe C3 68.36(11) . . ?
C2 Fe C3 39.96(11) . . ?
C8 Fe C3 152.53(12) . . ?
C9 Fe C3 166.53(12) . . ?
C4 Fe C3 40.36(12) . . ?
C10 Fe C3 129.06(11) . . ?
C18 P1 C12 106.89(13) . . ?
C18 P1 C11 104.19(12) . . ?
C12 P1 C11 103.80(12) . . ?
C18 P1 Se1 115.35(9) . . ?
C12 P1 Se1 113.04(10) . . ?
C11 P1 Se1 112.54(9) . . ?
C6 P2 C24 107.08(12) . . ?
C6 P2 C30 104.18(12) . . ?
C24 P2 C30 105.10(12) . . ?
C6 P2 Se2 113.32(9) . . ?
C24 P2 Se2 114.51(9) . . ?
C30 P2 Se2 111.80(9) . . ?
C5 C1 C2 107.9(2) . . ?
C5 C1 C11 130.6(2) . . ?
C2 C1 C11 121.5(2) . . ?
C5 C1 Fe 69.71(15) . . ?
C2 C1 Fe 69.64(15) . . ?
C11 C1 Fe 123.4(2) . . ?
C3 C2 C1 108.0(2) . . ?
C3 C2 Fe 70.87(16) . . ?
C1 C2 Fe 69.15(15) . . ?
C3 C2 H2 126.0 . . ?
C1 C2 H2 126.0 . . ?
Fe C2 H2 125.5 . . ?
C2 C3 C4 108.2(2) . . ?
C2 C3 Fe 69.17(16) . . ?
C4 C3 Fe 69.40(16) . . ?
C2 C3 H3 125.9 . . ?
C4 C3 H3 125.9 . . ?
Fe C3 H3 127.1 . . ?
C5 C4 C3 108.7(3) . . ?
C5 C4 Fe 69.25(15) . . ?
C3 C4 Fe 70.23(16) . . ?
C5 C4 H4 125.7 . . ?
C3 C4 H4 125.7 . . ?
Fe C4 H4 126.4 . . ?
C4 C5 C1 107.3(2) . . ?
C4 C5 Fe 70.23(15) . . ?
C1 C5 Fe 69.35(14) . . ?
C4 C5 H5 126.4 . . ?
C1 C5 H5 126.4 . . ?
Fe C5 H5 125.6 . . ?
C7 C6 C10 107.7(2) . . ?
C7 C6 P2 124.13(19) . . ?
C10 C6 P2 127.6(2) . . ?
C7 C6 Fe 69.09(15) . . ?
C10 C6 Fe 70.26(15) . . ?
P2 C6 Fe 132.78(14) . . ?
C8 C7 C6 107.8(2) . . ?
C8 C7 Fe 70.07(15) . . ?
C6 C7 Fe 69.68(15) . . ?
C8 C7 H7 126.1 . . ?
C6 C7 H7 126.1 . . ?
Fe C7 H7 125.7 . . ?
C9 C8 C7 108.3(2) . . ?
C9 C8 Fe 70.14(15) . . ?
C7 C8 Fe 69.03(15) . . ?
C9 C8 H8 125.8 . . ?
C7 C8 H8 125.8 . . ?
Fe C8 H8 126.6 . . ?
C8 C9 C10 108.8(2) . . ?
C8 C9 Fe 69.63(15) . . ?
C10 C9 Fe 70.01(15) . . ?
C8 C9 H9 125.6 . . ?
C10 C9 H9 125.6 . . ?
Fe C9 H9 126.4 . . ?
C9 C10 C6 107.3(2) . . ?
C9 C10 Fe 69.41(15) . . ?
C6 C10 Fe 68.71(15) . . ?
C9 C10 H10 126.3 . . ?
C6 C10 H10 126.3 . . ?
Fe C10 H10 127.1 . . ?
O1 C11 C1 122.8(3) . . ?
O1 C11 P1 118.3(2) . . ?
C1 C11 P1 118.9(2) . . ?
C17 C12 C13 119.3(3) . . ?
C17 C12 P1 118.5(2) . . ?
C13 C12 P1 122.1(2) . . ?
C14 C13 C12 119.6(3) . . ?
C14 C13 H13 120.2 . . ?
C12 C13 H13 120.2 . . ?
C15 C14 C13 121.2(3) . . ?
C15 C14 H14 119.4 . . ?
C13 C14 H14 119.4 . . ?
C16 C15 C14 119.1(3) . . ?
C16 C15 H15 120.5 . . ?
C14 C15 H15 120.5 . . ?
C15 C16 C17 120.2(3) . . ?
C15 C16 H16 119.9 . . ?
C17 C16 H16 119.9 . . ?
C12 C17 C16 120.6(3) . . ?
C12 C17 H17 119.7 . . ?
C16 C17 H17 119.7 . . ?
C19 C18 C23 119.7(3) . . ?
C19 C18 P1 120.2(2) . . ?
C23 C18 P1 120.11(19) . . ?
C18 C19 C20 120.1(3) . . ?
C18 C19 H19 120.0 . . ?
C20 C19 H19 120.0 . . ?
C21 C20 C19 119.9(3) . . ?
C21 C20 H20 120.0 . . ?
C19 C20 H20 120.0 . . ?
C20 C21 C22 120.4(3) . . ?
C20 C21 H21 119.8 . . ?
C22 C21 H21 119.8 . . ?
C23 C22 C21 119.8(3) . . ?
C23 C22 H22 120.1 . . ?
C21 C22 H22 120.1 . . ?
C22 C23 C18 120.0(3) . . ?
C22 C23 H23 120.0 . . ?
C18 C23 H23 120.0 . . ?
C25 C24 C29 110.3(2) . . ?
C25 C24 P2 113.62(17) . . ?
C29 C24 P2 110.15(18) . . ?
C25 C24 H24 107.5 . . ?
C29 C24 H24 107.5 . . ?
P2 C24 H24 107.5 . . ?
C26 C25 C24 110.0(2) . . ?
C26 C25 H25A 109.7 . . ?
C24 C25 H25A 109.7 . . ?
C26 C25 H25B 109.7 . . ?
C24 C25 H25B 109.7 . . ?
H25A C25 H25B 108.2 . . ?
C27 C26 C25 111.9(2) . . ?
C27 C26 H26A 109.2 . . ?
C25 C26 H26A 109.2 . . ?
C27 C26 H26B 109.2 . . ?
C25 C26 H26B 109.2 . . ?
H26A C26 H26B 107.9 . . ?
C26 C27 C28 110.4(2) . . ?
C26 C27 H27A 109.6 . . ?
C28 C27 H27A 109.6 . . ?
C26 C27 H27B 109.6 . . ?
C28 C27 H27B 109.6 . . ?
H27A C27 H27B 108.1 . . ?
C29 C28 C27 111.1(2) . . ?
C29 C28 H28A 109.4 . . ?
C27 C28 H28A 109.4 . . ?
C29 C28 H28B 109.4 . . ?
C27 C28 H28B 109.4 . . ?
H28A C28 H28B 108.0 . . ?
C28 C29 C24 111.5(2) . . ?
C28 C29 H29A 109.3 . . ?
C24 C29 H29A 109.3 . . ?
C28 C29 H29B 109.3 . . ?
C24 C29 H29B 109.3 . . ?
H29A C29 H29B 108.0 . . ?
C35 C30 C31 111.0(2) . . ?
C35 C30 P2 110.80(18) . . ?
C31 C30 P2 112.66(18) . . ?
C35 C30 H30 107.4 . . ?
C31 C30 H30 107.4 . . ?
P2 C30 H30 107.4 . . ?
C32 C31 C30 111.2(2) . . ?
C32 C31 H31A 109.4 . . ?
C30 C31 H31A 109.4 . . ?
C32 C31 H31B 109.4 . . ?
C30 C31 H31B 109.4 . . ?
H31A C31 H31B 108.0 . . ?
C33 C32 C31 111.2(2) . . ?
C33 C32 H32A 109.4 . . ?
C31 C32 H32A 109.4 . . ?
C33 C32 H32B 109.4 . . ?
C31 C32 H32B 109.4 . . ?
H32A C32 H32B 108.0 . . ?
C34 C33 C32 110.4(2) . . ?
C34 C33 H33A 109.6 . . ?
C32 C33 H33A 109.6 . . ?
C34 C33 H33B 109.6 . . ?
C32 C33 H33B 109.6 . . ?
H33A C33 H33B 108.1 . . ?
C33 C34 C35 110.8(2) . . ?
C33 C34 H34A 109.5 . . ?
C35 C34 H34A 109.5 . . ?
C33 C34 H34B 109.5 . . ?
C35 C34 H34B 109.5 . . ?
H34A C34 H34B 108.1 . . ?
C30 C35 C34 110.2(2) . . ?
C30 C35 H35A 109.6 . . ?
C34 C35 H35A 109.6 . . ?
C30 C35 H35B 109.6 . . ?
C34 C35 H35B 109.6 . . ?
H35A C35 H35B 108.1 . . ?

loop_
_geom_bond_atom_site_label_1
_geom_bond_atom_site_label_2
_geom_bond_distance
_geom_bond_site_symmetry_2
_geom_bond_publ_flag
Se1 P1 2.0970(7) . ?
Se2 P2 2.1252(7) . ?
Fe C7 2.037(3) . ?
Fe C1 2.041(3) . ?
Fe C6 2.044(3) . ?
Fe C5 2.045(3) . ?
Fe C2 2.047(3) . ?
Fe C8 2.050(3) . ?
Fe C9 2.057(3) . ?
Fe C4 2.058(3) . ?
Fe C10 2.065(3) . ?
Fe C3 2.069(3) . ?
P1 C18 1.809(3) . ?
P1 C12 1.812(3) . ?
P1 C11 1.889(3) . ?
P2 C6 1.797(3) . ?
P2 C24 1.835(3) . ?
P2 C30 1.845(3) . ?
O1 C11 1.214(3) . ?
C1 C5 1.429(4) . ?
C1 C2 1.439(4) . ?
C1 C11 1.470(4) . ?
C2 C3 1.407(4) . ?
C2 H2 0.9500 . ?
C3 C4 1.424(4) . ?
C3 H3 0.9500 . ?
C4 C5 1.421(4) . ?
C4 H4 0.9500 . ?
C5 H5 0.9500 . ?
C6 C7 1.437(3) . ?
C6 C10 1.440(3) . ?
C7 C8 1.428(4) . ?
C7 H7 0.9500 . ?
C8 C9 1.413(4) . ?
C8 H8 0.9500 . ?
C9 C10 1.429(4) . ?
C9 H9 0.9500 . ?
C10 H10 0.9500 . ?
C12 C17 1.383(4) . ?
C12 C13 1.390(4) . ?
C13 C14 1.382(4) . ?
C13 H13 0.9500 . ?
C14 C15 1.381(5) . ?
C14 H14 0.9500 . ?
C15 C16 1.381(5) . ?
C15 H15 0.9500 . ?
C16 C17 1.387(5) . ?
C16 H16 0.9500 . ?
C17 H17 0.9500 . ?
C18 C19 1.390(4) . ?
C18 C23 1.398(4) . ?
C19 C20 1.394(4) . ?
C19 H19 0.9500 . ?
C20 C21 1.380(5) . ?
C20 H20 0.9500 . ?
C21 C22 1.393(5) . ?
C21 H21 0.9500 . ?
C22 C23 1.387(4) . ?
C22 H22 0.9500 . ?
C23 H23 0.9500 . ?
C24 C25 1.535(4) . ?
C24 C29 1.543(3) . ?
C24 H24 1.0000 . ?
C25 C26 1.535(4) . ?
C25 H25A 0.9900 . ?
C25 H25B 0.9900 . ?
C26 C27 1.522(4) . ?
C26 H26A 0.9900 . ?
C26 H26B 0.9900 . ?
C27 C28 1.528(4) . ?
C27 H27A 0.9900 . ?
C27 H27B 0.9900 . ?
C28 C29 1.527(4) . ?
C28 H28A 0.9900 . ?
C28 H28B 0.9900 . ?
C29 H29A 0.9900 . ?
C29 H29B 0.9900 . ?
C30 C35 1.532(4) . ?
C30 C31 1.535(4) . ?
C30 H30 1.0000 . ?
C31 C32 1.529(4) . ?
C31 H31A 0.9900 . ?
C31 H31B 0.9900 . ?
C32 C33 1.524(4) . ?
C32 H32A 0.9900 . ?
C32 H32B 0.9900 . ?
C33 C34 1.523(4) . ?
C33 H33A 0.9900 . ?
C33 H33B 0.9900 . ?
C34 C35 1.534(4) . ?
C34 H34A 0.9900 . ?
C34 H34B 0.9900 . ?
C35 H35A 0.9900 . ?
C35 H35B 0.9900 . ?
